data_7219774
loop_
_publ_author_name
'Yang, Xiao'
'Wang, Yu'
'Zhou, Hao-Long'
'Liu, Yi-Jiang'
'He, Chun-Ting'
'Lin, Rui-Biao'
'Zhang, Jie-Peng'

_publ_section_title
;
 Guest-containing supramolecular isomers of silver(i)
 3,5-dialkyl-1,2,4-triazolates: syntheses, structures, and structural
 transformation behaviours
;
_journal_issue 46
_journal_name_full CrystEngComm
_journal_page_first 8843
_journal_paper_doi 10.1039/C5CE00004A
_journal_volume 17
_journal_year 2015
_chemical_formula_sum 'C4 H10 Cl2 Fe N8 O3'
_chemical_formula_weight 344.95
_chemical_name_systematic
; 
 ? 
;
_space_group_IT_number 14
_symmetry_cell_setting monoclinic
_symmetry_space_group_name_Hall '-P 2ybc'
_symmetry_space_group_name_H-M 'P 1 21/c 1'
_atom_sites_solution_hydrogens geom
_atom_sites_solution_primary direct
_atom_sites_solution_secondary difmap
_audit_creation_method SHELXL-97
_audit_update_record
;
2014-10-30 deposited with the CCDC.
2015-03-09 downloaded from the CCDC.
;
_cell_angle_alpha 90.00
_cell_angle_beta 93.9300(10)
_cell_angle_gamma 90.00
_cell_formula_units_Z 4
_cell_length_a 8.0475(5)
_cell_length_b 11.7191(7)
_cell_length_c 12.4796(8)
_cell_measurement_reflns_used 3757
_cell_measurement_temperature 173(2)
_cell_measurement_theta_max 28.30
_cell_measurement_theta_min 2.39
_cell_volume 1174.18(13)
_computing_cell_refinement 'Bruker SMART'
_computing_data_collection 'Bruker SMART'
_computing_data_reduction 'Bruker SAINT'
_computing_molecular_graphics 'Bruker SHELXTL'
_computing_publication_material 'Bruker SHELXTL'
_computing_structure_refinement 'SHELXL-97 (Sheldrick, 1997)'
_computing_structure_solution 'SHELXS-97 (Sheldrick, 1990)'
_diffrn_ambient_temperature 173(2)
_diffrn_measured_fraction_theta_full 1.000
_diffrn_measured_fraction_theta_max 1.000
_diffrn_measurement_device_type 'CCD area detector'
_diffrn_measurement_method 'phi and omega scans'
_diffrn_radiation_monochromator graphite
_diffrn_radiation_source 'fine-focus sealed tube'
_diffrn_radiation_type MoK\a
_diffrn_radiation_wavelength 0.71073
_diffrn_reflns_av_R_equivalents 0.0175
_diffrn_reflns_av_sigmaI/netI 0.0192
_diffrn_reflns_limit_h_max 9
_diffrn_reflns_limit_h_min -8
_diffrn_reflns_limit_k_max 13
_diffrn_reflns_limit_k_min -13
_diffrn_reflns_limit_l_max 14
_diffrn_reflns_limit_l_min -12
_diffrn_reflns_number 5910
_diffrn_reflns_theta_full 25.01
_diffrn_reflns_theta_max 25.01
_diffrn_reflns_theta_min 2.39
_exptl_absorpt_coefficient_mu 1.755
_exptl_absorpt_correction_T_max 0.8170
_exptl_absorpt_correction_T_min 0.7429
_exptl_absorpt_correction_type multi-scan
_exptl_absorpt_process_details SADABS
_exptl_crystal_colour YELLOW
_exptl_crystal_density_diffrn 1.951
_exptl_crystal_density_meas ?
_exptl_crystal_density_method 'not measured'
_exptl_crystal_description BLOCK
_exptl_crystal_F_000 696
_exptl_crystal_size_max 0.18
_exptl_crystal_size_mid 0.17
_exptl_crystal_size_min 0.12
_refine_diff_density_max 0.305
_refine_diff_density_min -0.218
_refine_diff_density_rms 0.054
_refine_ls_extinction_method none
_refine_ls_goodness_of_fit_ref 1.083
_refine_ls_hydrogen_treatment constr
_refine_ls_matrix_type full
_refine_ls_number_parameters 166
_refine_ls_number_reflns 2067
_refine_ls_number_restraints 0
_refine_ls_restrained_S_all 1.083
_refine_ls_R_factor_all 0.0233
_refine_ls_R_factor_gt 0.0211
_refine_ls_shift/su_max 0.000
_refine_ls_shift/su_mean 0.000
_refine_ls_structure_factor_coef Fsqd
_refine_ls_weighting_details 'calc w=1/[\s^2^(Fo^2^)+(0.0146P)^2^+1.1748P] where P=(Fo^2^+2Fc^2^)/3'
_refine_ls_weighting_scheme calc
_refine_ls_wR_factor_gt 0.0473
_refine_ls_wR_factor_ref 0.0485
_reflns_number_gt 1928
_reflns_number_total 2067
_reflns_threshold_expression >2sigma(I)
_cod_data_source_file c5ce00004a2.cif
_cod_data_source_block n130710b
_cod_depositor_comments
;
The following automatic conversions were performed:

'_symmetry_cell_setting' value 'Monoclinic' changed to 'monoclinic'
according to
/usr/data/users/saulius/crontab/automatic-downloads/rss-feeds/RSC/lib/dictionaries/cif_core.dic
dictionary named 'cif_core.dic' version 2.4.2 from 2011-04-26.

'_exptl_absorpt_correction_type' value 'MULTI-SCAN' changed to
'multi-scan' according to
/usr/data/users/saulius/crontab/automatic-downloads/rss-feeds/RSC/lib/dictionaries/cif_core.dic
dictionary named 'cif_core.dic' version 2.4.2 from 2011-04-26.

'_exptl_crystal_density_meas' value 'NONE' was changed to '?' - the
value is perceived as not measured.

Automatic conversion script
Id: cif_fix_values 3105 2015-03-04 15:46:00Z robertas 

 Adding full bibliography for 7219769--7219774.cif.
;
_cod_original_sg_symbol_H-M P2(1)/c
_cod_database_code 7219774

loop_
_symmetry_equiv_pos_as_xyz
'x, y, z'
'-x, y+1/2, -z+1/2'
'-x, -y, -z'
'x, -y-1/2, z-1/2'

loop_
_atom_site_label
_atom_site_type_symbol
_atom_site_fract_x
_atom_site_fract_y
_atom_site_fract_z
_atom_site_U_iso_or_equiv
_atom_site_adp_type
_atom_site_occupancy
_atom_site_symmetry_multiplicity
_atom_site_calc_flag
_atom_site_refinement_flags
Fe1 Fe 1.0000 1.0000 0.0000 0.00766(10) Uani 1 2 d S
Fe2 Fe 0.5000 1.0000 0.0000 0.00784(10) Uani 1 2 d S
Cl1 Cl 0.76100(5) 0.93123(4) 0.09847(3) 0.01015(11) Uani 1 1 d .
Cl2 Cl 0.25892(6) 0.34174(4) 0.08252(4) 0.01819(12) Uani 1 1 d .
O1 O 0.98064(16) 1.15839(11) 0.07316(10) 0.0115(3) Uani 1 1 d .
H1A H 0.9492 1.1555 0.1359 0.017 Uiso 1 1 d R
H1B H 1.0619 1.2032 0.0717 0.017 Uiso 1 1 d R
O2 O 0.53802(16) 1.16019(11) 0.07050(10) 0.0120(3) Uani 1 1 d .
H2A H 0.4615 1.2090 0.0656 0.018 Uiso 1 1 d R
H2B H 0.5803 1.1588 0.1339 0.018 Uiso 1 1 d R
O3 O 0.28404(19) 0.17882(13) 0.29716(13) 0.0258(4) Uani 1 1 d .
H3A H 0.2795 0.2152 0.2390 0.039 Uiso 1 1 d R
H3B H 0.2717 0.2317 0.3413 0.039 Uiso 1 1 d R
N1 N 0.28380(19) 0.91942(13) 0.29710(12) 0.0085(3) Uani 1 1 d .
N2 N 0.35212(19) 0.95067(13) 0.13452(13) 0.0099(3) Uani 1 1 d .
N3 N 0.17772(19) 0.94837(13) 0.13480(13) 0.0100(3) Uani 1 1 d .
N4 N 0.3119(2) 0.90135(14) 0.40717(13) 0.0123(3) Uani 1 1 d .
N5 N 0.1767(2) 0.89446(14) 0.44862(13) 0.0129(4) Uani 1 1 d .
N6 N 0.2030(2) 0.87304(14) 0.55715(13) 0.0124(3) Uani 1 1 d .
N7 N 0.3076(2) 0.84165(14) 0.72006(13) 0.0157(4) Uani 1 1 d .
N8 N 0.1336(2) 0.84440(14) 0.72071(13) 0.0161(4) Uani 1 1 d .
C1 C 0.4117(2) 0.93275(15) 0.23286(15) 0.0101(4) Uani 1 1 d .
H1 H 0.5266 0.9295 0.2559 0.012 Uiso 1 1 calc R
C2 C 0.1403(2) 0.92916(15) 0.23291(15) 0.0103(4) Uani 1 1 d .
H2 H 0.0306 0.9229 0.2561 0.012 Uiso 1 1 calc R
C3 C 0.3466(2) 0.85931(17) 0.62148(16) 0.0148(4) Uani 1 1 d .
H3 H 0.4565 0.8622 0.5982 0.018 Uiso 1 1 calc R
C4 C 0.0745(2) 0.86357(17) 0.62212(16) 0.0150(4) Uani 1 1 d .
H4 H -0.0403 0.8699 0.5994 0.018 Uiso 1 1 calc R

loop_
_atom_site_aniso_label
_atom_site_aniso_U_11
_atom_site_aniso_U_22
_atom_site_aniso_U_33
_atom_site_aniso_U_23
_atom_site_aniso_U_13
_atom_site_aniso_U_12
Fe1 0.00783(19) 0.00888(19) 0.00610(19) -0.00004(15) -0.00071(14) 0.00032(14)
Fe2 0.00833(19) 0.00855(19) 0.00666(19) 0.00003(15) 0.00064(14) -0.00007(14)
Cl1 0.0085(2) 0.0128(2) 0.0091(2) 0.00170(17) 0.00013(17) -0.00024(17)
Cl2 0.0149(2) 0.0133(2) 0.0255(3) -0.0022(2) -0.0049(2) 0.00011(19)
O1 0.0126(7) 0.0133(7) 0.0091(7) -0.0008(6) 0.0029(5) -0.0028(5)
O2 0.0134(7) 0.0118(7) 0.0101(7) -0.0006(5) -0.0033(5) 0.0024(5)
O3 0.0302(9) 0.0218(8) 0.0253(9) -0.0030(7) 0.0024(7) 0.0015(7)
N1 0.0101(8) 0.0108(8) 0.0044(8) 0.0005(6) -0.0006(6) 0.0011(6)
N2 0.0085(8) 0.0107(8) 0.0105(8) 0.0002(6) 0.0008(6) -0.0003(6)
N3 0.0090(8) 0.0106(8) 0.0104(8) -0.0002(6) 0.0003(6) 0.0006(6)
N4 0.0149(9) 0.0131(8) 0.0088(8) 0.0008(7) 0.0010(7) 0.0007(7)
N5 0.0157(9) 0.0127(8) 0.0103(8) 0.0008(7) 0.0015(7) 0.0002(7)
N6 0.0154(8) 0.0150(9) 0.0069(8) -0.0002(7) 0.0004(7) -0.0006(7)
N7 0.0198(9) 0.0156(9) 0.0117(9) -0.0007(7) 0.0003(7) 0.0001(7)
N8 0.0203(9) 0.0178(9) 0.0102(9) -0.0008(7) 0.0020(7) -0.0008(7)
C1 0.0100(9) 0.0093(9) 0.0109(10) -0.0001(7) 0.0000(7) 0.0009(7)
C2 0.0097(9) 0.0104(9) 0.0108(10) 0.0003(8) 0.0000(7) 0.0007(7)
C3 0.0145(10) 0.0163(10) 0.0132(10) -0.0008(8) -0.0011(8) 0.0006(8)
C4 0.0151(10) 0.0162(10) 0.0137(11) -0.0003(8) 0.0019(8) -0.0002(8)

loop_
_atom_type_symbol
_atom_type_description
_atom_type_scat_dispersion_real
_atom_type_scat_dispersion_imag
_atom_type_scat_source
C C 0.0033 0.0016 'International Tables Vol C Tables 4.2.6.8 and 6.1.1.4'
H H 0.0000 0.0000 'International Tables Vol C Tables 4.2.6.8 and 6.1.1.4'
N N 0.0061 0.0033 'International Tables Vol C Tables 4.2.6.8 and 6.1.1.4'
O O 0.0106 0.0060 'International Tables Vol C Tables 4.2.6.8 and 6.1.1.4'
Cl Cl 0.1484 0.1585 'International Tables Vol C Tables 4.2.6.8 and 6.1.1.4'
Fe Fe 0.3463 0.8444 'International Tables Vol C Tables 4.2.6.8 and 6.1.1.4'

loop_
_geom_angle_atom_site_label_1
_geom_angle_atom_site_label_2
_geom_angle_atom_site_label_3
_geom_angle
_geom_angle_site_symmetry_1
_geom_angle_site_symmetry_3
O1 Fe1 O1 179.999(1) . 3_775
O1 Fe1 N3 88.52(5) . 1_655
O1 Fe1 N3 91.47(5) 3_775 1_655
O1 Fe1 N3 91.48(5) . 3_675
O1 Fe1 N3 88.53(5) 3_775 3_675
N3 Fe1 N3 180.0 1_655 3_675
O1 Fe1 Cl1 90.65(4) . 3_775
O1 Fe1 Cl1 89.35(4) 3_775 3_775
N3 Fe1 Cl1 89.02(4) 1_655 3_775
N3 Fe1 Cl1 90.99(4) 3_675 3_775
O1 Fe1 Cl1 89.34(4) . .
O1 Fe1 Cl1 90.66(4) 3_775 .
N3 Fe1 Cl1 90.98(4) 1_655 .
N3 Fe1 Cl1 89.01(4) 3_675 .
Cl1 Fe1 Cl1 180.0 3_775 .
O2 Fe2 O2 180.0 . 3_675
O2 Fe2 N2 89.20(5) . .
O2 Fe2 N2 90.80(5) 3_675 .
O2 Fe2 N2 90.80(5) . 3_675
O2 Fe2 N2 89.20(5) 3_675 3_675
N2 Fe2 N2 180.0 . 3_675
O2 Fe2 Cl1 89.36(4) . .
O2 Fe2 Cl1 90.64(4) 3_675 .
N2 Fe2 Cl1 91.17(4) . .
N2 Fe2 Cl1 88.83(4) 3_675 .
O2 Fe2 Cl1 90.64(4) . 3_675
O2 Fe2 Cl1 89.36(4) 3_675 3_675
N2 Fe2 Cl1 88.83(4) . 3_675
N2 Fe2 Cl1 91.17(4) 3_675 3_675
Cl1 Fe2 Cl1 180.0 . 3_675
Fe1 Cl1 Fe2 107.800(17) . .
Fe1 O1 H1A 114.2 . .
Fe1 O1 H1B 117.8 . .
H1A O1 H1B 109.3 . .
Fe2 O2 H2A 119.8 . .
Fe2 O2 H2B 114.7 . .
H2A O2 H2B 109.3 . .
H3A O3 H3B 101.1 . .
C1 N1 C2 106.84(15) . .
C1 N1 N4 121.46(15) . .
C2 N1 N4 131.70(15) . .
C1 N2 N3 107.34(15) . .
C1 N2 Fe2 125.24(13) . .
N3 N2 Fe2 126.87(11) . .
C2 N3 N2 107.58(15) . .
C2 N3 Fe1 125.64(12) . 1_455
N2 N3 Fe1 125.88(11) . 1_455
N5 N4 N1 109.51(15) . .
N4 N5 N6 109.97(15) . .
C4 N6 C3 106.61(16) . .
C4 N6 N5 121.84(16) . .
C3 N6 N5 131.54(16) . .
C3 N7 N8 107.83(16) . .
C4 N8 N7 107.34(16) . .
N2 C1 N1 109.24(16) . .
N2 C1 H1 125.4 . .
N1 C1 H1 125.4 . .
N3 C2 N1 109.00(16) . .
N3 C2 H2 125.5 . .
N1 C2 H2 125.5 . .
N7 C3 N6 108.85(17) . .
N7 C3 H3 125.6 . .
N6 C3 H3 125.6 . .
N8 C4 N6 109.37(18) . .
N8 C4 H4 125.3 . .
N6 C4 H4 125.3 . .

loop_
_geom_bond_atom_site_label_1
_geom_bond_atom_site_label_2
_geom_bond_distance
_geom_bond_site_symmetry_2
Fe1 O1 2.0791(13) .
Fe1 O1 2.0791(13) 3_775
Fe1 N3 2.2162(15) 1_655
Fe1 N3 2.2162(15) 3_675
Fe1 Cl1 2.4865(4) 3_775
Fe1 Cl1 2.4865(4) .
Fe2 O2 2.0869(13) .
Fe2 O2 2.0869(13) 3_675
Fe2 N2 2.2006(15) .
Fe2 N2 2.2006(15) 3_675
Fe2 Cl1 2.4934(4) .
Fe2 Cl1 2.4934(4) 3_675
O1 H1A 0.8400 .
O1 H1B 0.8400 .
O2 H2A 0.8400 .
O2 H2B 0.8400 .
O3 H3A 0.8401 .
O3 H3B 0.8401 .
N1 C1 1.357(2) .
N1 C2 1.365(2) .
N1 N4 1.393(2) .
N2 C1 1.304(2) .
N2 N3 1.404(2) .
N3 C2 1.300(2) .
N3 Fe1 2.2163(15) 1_455
N4 N5 1.239(2) .
N5 N6 1.379(2) .
N6 C4 1.362(3) .
N6 C3 1.370(3) .
N7 C3 1.307(3) .
N7 N8 1.401(2) .
N8 C4 1.308(3) .
C1 H1 0.9500 .
C2 H2 0.9500 .
C3 H3 0.9500 .
C4 H4 0.9500 .

loop_
_geom_torsion_atom_site_label_1
_geom_torsion_atom_site_label_2
_geom_torsion_atom_site_label_3
_geom_torsion_atom_site_label_4
_geom_torsion
_geom_torsion_site_symmetry_1
_geom_torsion_site_symmetry_4
O1 Fe1 Cl1 Fe2 80.66(4) . .
O1 Fe1 Cl1 Fe2 -99.35(4) 3_775 .
N3 Fe1 Cl1 Fe2 169.17(4) 1_655 .
N3 Fe1 Cl1 Fe2 -10.83(4) 3_675 .
Cl1 Fe1 Cl1 Fe2 85(8) 3_775 .
O2 Fe2 Cl1 Fe1 -79.36(4) . .
O2 Fe2 Cl1 Fe1 100.64(4) 3_675 .
N2 Fe2 Cl1 Fe1 -168.55(4) . .
N2 Fe2 Cl1 Fe1 11.45(4) 3_675 .
Cl1 Fe2 Cl1 Fe1 -92(11) 3_675 .
O2 Fe2 N2 C1 -70.12(15) . .
O2 Fe2 N2 C1 109.88(15) 3_675 .
N2 Fe2 N2 C1 -55(8) 3_675 .
Cl1 Fe2 N2 C1 19.22(15) . .
Cl1 Fe2 N2 C1 -160.78(15) 3_675 .
O2 Fe2 N2 N3 100.24(14) . .
O2 Fe2 N2 N3 -79.76(14) 3_675 .
N2 Fe2 N2 N3 115(8) 3_675 .
Cl1 Fe2 N2 N3 -170.42(13) . .
Cl1 Fe2 N2 N3 9.58(13) 3_675 .
C1 N2 N3 C2 0.0(2) . .
Fe2 N2 N3 C2 -171.81(12) . .
C1 N2 N3 Fe1 169.53(12) . 1_455
Fe2 N2 N3 Fe1 -2.2(2) . 1_455
C1 N1 N4 N5 178.46(16) . .
C2 N1 N4 N5 -0.5(3) . .
N1 N4 N5 N6 178.16(14) . .
N4 N5 N6 C4 178.82(17) . .
N4 N5 N6 C3 0.1(3) . .
C3 N7 N8 C4 0.1(2) . .
N3 N2 C1 N1 -0.3(2) . .
Fe2 N2 C1 N1 171.66(11) . .
C2 N1 C1 N2 0.5(2) . .
N4 N1 C1 N2 -178.68(15) . .
N2 N3 C2 N1 0.3(2) . .
Fe1 N3 C2 N1 -169.26(11) 1_455 .
C1 N1 C2 N3 -0.5(2) . .
N4 N1 C2 N3 178.54(17) . .
N8 N7 C3 N6 -0.3(2) . .
C4 N6 C3 N7 0.4(2) . .
N5 N6 C3 N7 179.31(18) . .
N7 N8 C4 N6 0.2(2) . .
C3 N6 C4 N8 -0.4(2) . .
N5 N6 C4 N8 -179.41(16) . .
